data_1517107
loop_
_publ_author_name
'Lukose, Binit'
'Kuc, Agnieszka'
'Frenzel, Johannes'
'Heine, Thomas'

_publ_section_title
;
 On the reticular construction concept of covalent organic frameworks.
;
_journal_name_full 'Beilstein journal of nanotechnology'
_journal_page_first 60
_journal_page_last 70
_journal_paper_doi 10.3762/bjnano.1.8
_journal_volume 1
_journal_year 2010
_chemical_compound_source 'see text'
_chemical_formula_moiety 'C16 H8 B3 O3, C8 H4'
_chemical_formula_sum 'C8 H4 B3 O3'
_chemical_formula_weight 380.77
_chemical_name_systematic ?
_space_group_IT_number 12
_symmetry_cell_setting monoclinic
_symmetry_Int_Tables_number 12
_symmetry_space_group_name_Hall '-C 2y'
_symmetry_space_group_name_H-M 'C 1 2/m 1'
_atom_sites_solution_hydrogens ' ?'
_atom_sites_solution_primary ' ?'
_atom_sites_solution_secondary ' ?'
_cell_angle_alpha 90
_cell_angle_beta 90.0140
_cell_angle_gamma 90
_cell_formula_units_Z 4
_cell_length_a 35.73420
_cell_length_b 22.32060
_cell_length_c 3.69090
_cell_volume 2943.894
_computing_publication_material 'PLATON (Spek, 2003)'
_diffrn_radiation_probe x-ray
_diffrn_radiation_type MoK\a
_diffrn_radiation_wavelength 0.71073
_diffrn_reflns_reduction_process
;
;
_exptl_absorpt_coefficient_mu 0.054
_exptl_absorpt_correction_type ' ?'
_exptl_crystal_colour ' ?'
_exptl_crystal_density_diffrn 0.859
_exptl_crystal_density_method 'Not Measured'
_exptl_crystal_description ' ?'
_exptl_crystal_F_000 780
_refine_ls_extinction_method ' ?'
_refine_ls_hydrogen_treatment ' ?'
_refine_ls_number_restraints 0
_refine_ls_weighting_scheme ?
_cod_data_source_file PPy-COF_inc-z_1.cif
_cod_data_source_block block_1
_cod_depositor_comments
;
The following automatic conversions were performed:

'_symmetry_cell_setting' value 'Monoclinic' changed to 'monoclinic'
according to
/usr/data/users/saulius/automatic-downloads/retrospective/Beilstein/lib/dictionaries/cif_core.dic
dictionary named 'cif_core.dic' version 2.4.2 from 2011-04-26.

Automatic conversion script
Id: cif_fix_values 2281 2013-09-26 08:29:07Z andrius 
;
_cod_original_sg_symbol_H-M 'C 2/m'
_cod_original_formula_sum ' B3 O3, C8 H4'
_cod_database_code 1517107

loop_
_symmetry_equiv_pos_site_id
_symmetry_equiv_pos_as_xyz
1 x,y,z
2 -x,y,-z
3 -x,-y,-z
4 x,-y,z
5 1/2+x,1/2+y,z
6 1/2-x,1/2+y,-z
7 1/2-x,1/2-y,-z
8 1/2+x,1/2-y,z

loop_
_atom_site_label
_atom_site_type_symbol
_atom_site_thermal_displace_type
_atom_site_fract_x
_atom_site_fract_y
_atom_site_fract_z
_atom_site_occupancy
_atom_site_U_iso_or_equiv
O O Uiso 0.35161 0.05415 0.40648 1.000 0.0500
O1 O Uiso 0.29723 0.00000 0.18895 1.000 0.0500
C C Uiso 0.29618 0.11228 0.18469 1.000 0.0500
C1 C Uiso 0.29628 0.22237 0.18506 1.000 0.0500
C1# C Uiso 0.31377 0.16738 0.25504 1.000 0.0500
C2 C Uiso 0.25944 0.22260 0.03774 1.000 0.0500
C3 C Uiso 0.24109 0.16725 -0.03568 1.000 0.0500
C4 C Uiso 0.25984 0.11351 0.03935 1.000 0.0500
C39 C Uiso 0.31398 0.27892 0.25596 1.000 0.0500
C40 C Uiso 0.20373 0.16877 -0.18507 1.000 0.0500
B B Uiso 0.31545 0.05377 0.26180 1.000 0.0500
B1 B Uiso 0.36930 0.00000 0.47725 1.000 0.0500
C23 C Uiso 0.09195 0.50000 0.36775 1.000 0.0500
C24 C Uiso 0.07334 0.44590 0.29329 1.000 0.0500
C25 C Uiso 0.03711 0.44463 0.14839 1.000 0.0500
C26 C Uiso 0.01840 0.50000 0.07355 1.000 0.0500
C35 C Uiso 0.01775 0.38997 0.07094 1.000 0.0500
H3 H Uiso 0.34212 0.16729 0.36849 1.000 0.0600
H4 H Uiso 0.24543 0.07072 -0.01828 1.000 0.0600
H15 H Uiso 0.34237 0.27837 0.36949 1.000 0.0600
H16 H Uiso 0.18944 0.12604 -0.24225 1.000 0.0600
H H Uiso 0.08753 0.40374 0.35011 1.000 0.0600
H11 H Uiso 0.03194 0.34741 0.12774 1.000 0.0600

loop_
_atom_type_symbol
_atom_type_description
_atom_type_scat_dispersion_real
_atom_type_scat_dispersion_imag
_atom_type_scat_source
O O 0.0106 0.0060 'International Tables Vol C Tables 4.2.6.8 and 6.1.1.4'
B B 0.0013 0.0007 'International Tables Vol C Tables 4.2.6.8 and 6.1.1.4'
H H 0.0000 0.0000 'International Tables Vol C Tables 4.2.6.8 and 6.1.1.4'
C C 0.0033 0.0016 'International Tables Vol C Tables 4.2.6.8 and 6.1.1.4'

loop_
_geom_angle_atom_site_label_1
_geom_angle_atom_site_label_2
_geom_angle_atom_site_label_3
_geom_angle
_geom_angle_site_symmetry_1
_geom_angle_site_symmetry_3
_geom_angle_publ_flag
B O B1 119.16 . . yes
B O1 B 119.18 . 4_555 yes
C1# C C4 117.82 . . no
C1# C B 121.36 . . yes
C4 C B 120.82 . . yes
C1# C1 C2 119.06 . . no
C1# C1 C39 122.68 . . no
C2 C1 C39 118.26 . . no
C C1# C1 122.21 . . no
C1 C2 C3 119.66 . . no
C1 C2 C2 121.03 . 7_555 no
C2 C2 C3 119.31 7_555 . no
C2 C3 C4 118.99 . . no
C2 C3 C40 118.52 . . no
C4 C3 C40 122.49 . . no
C C4 C3 122.27 . . no
C1 C39 C40 121.14 . 7_555 no
C3 C40 C39 121.74 . 7_555 no
C C1# H3 119.00 . . no
C1 C1# H3 119.00 . . no
C3 C4 H4 119.00 . . no
C C4 H4 119.00 . . no
C1 C39 H15 118.00 . . no
C40 C39 H15 121.00 7_555 . no
C3 C40 H16 119.00 . . no
C39 C40 H16 120.00 7_555 . no
C24 C23 C24 118.42 . 4_565 no
C23 C24 C25 121.95 . . no
C24 C25 C35 122.69 . . no
C26 C25 C35 118.13 . . no
C24 C25 C26 119.18 . . no
C25 C26 C25 119.32 . 4_565 no
C23 C24 H 119.00 . . no
C25 C24 H 119.00 . . no
C25 C35 H11 118.00 . . no
O B O1 120.76 . . yes
O B C 119.36 . . yes
O1 B C 119.89 . . yes
O B1 O 120.99 . 4_555 yes

loop_
_geom_bond_atom_site_label_1
_geom_bond_atom_site_label_2
_geom_bond_distance
_geom_bond_site_symmetry_2
_geom_bond_publ_flag
O B 1.3980 . yes
O B1 1.3887 . yes
O1 B 1.3916 . yes
O1 B 1.3916 4_555 yes
C C1# 1.4053 . no
C C4 1.4052 . no
C B 1.5035 . yes
C1 C1# 1.4014 . no
C1 C2 1.4242 . no
C1 C39 1.4359 . no
C2 C3 1.4247 . no
C2 C2 1.4244 7_555 no
C3 C4 1.4016 . no
C3 C40 1.4447 . no
C39 C40 1.3536 7_555 no
C1# H3 1.1000 . no
C4 H4 1.1100 . no
C39 H15 1.1000 . no
C40 H16 1.1000 . no
C23 C24 1.4056 . no
C23 C24 1.4056 4_565 no
C24 C25 1.4009 . no
C25 C26 1.4320 . no
C25 C35 1.4313 . no
C24 H 1.0900 . no
C35 H11 1.1000 . no

loop_
_geom_contact_atom_site_label_1
_geom_contact_atom_site_label_2
_geom_contact_distance
_geom_contact_site_symmetry_2
_geom_contact_publ_flag
O C24 2.9015 7_556 no
O C23 2.4944 6_546 no
O C23 2.4944 7_556 no
O H3 2.5500 . no
O H 2.5300 7_556 no
O1 H4 2.5500 . no
O1 H4 2.5500 4_555 no
C C4 3.4117 1_556 no
C1 C2 3.4117 1_556 no
C2 C1 3.4117 1_554 no
C3 C40 3.4120 1_556 no
C4 C 3.4117 1_554 no
C23 O 2.4944 7_556 no
C23 B1 3.4127 6_555 no
C23 O 2.4944 6_556 no
C23 B1 3.4127 6_555 no
C24 C25 3.4117 1_556 no
C24 B1 2.5251 7_556 no
C24 B1 2.5251 6_556 no
C24 O 2.9015 7_556 no
C25 C26 2.4764 2_555 no
C25 C35 2.4467 2_555 no
C25 C26 2.4764 3_565 no
C25 C25 2.8692 2_555 no
C25 C24 3.4117 1_554 no
C26 C26 3.4119 2_556 no
C26 C25 2.4764 2_555 no
C26 C35 2.8257 3_565 no
C26 C26 3.4119 3_566 no
C26 C35 2.8257 2_555 no
C26 C25 2.4764 3_565 no
C35 C26 2.8257 2_555 no
C35 C26 2.8257 3_565 no
C35 C35 3.4121 2_556 no
C35 C25 2.4467 2_555 no
C40 C3 3.4120 1_554 no
C35 H11 2.1400 2_555 no
B1 C23 3.4127 6_545 no
B1 C24 2.5251 6_546 no
B1 C24 2.5251 7_556 no
B1 C23 3.4127 7_555 no
B1 H 2.7200 6_546 no
B1 H 2.7200 7_556 no
H O 2.5300 7_556 no
H B1 2.7200 7_556 no
H B1 2.7200 6_556 no
H H11 2.4900 . no
H3 H15 2.4800 . no
H3 O 2.5500 . no
H4 O1 2.5500 . no
H4 H16 2.4900 . no
H11 H11 2.4700 2_555 no
H11 C35 2.1400 2_555 no
H11 H 2.4900 . no
H15 H3 2.4800 . no
H16 H4 2.4900 . no

loop_
_geom_torsion_atom_site_label_1
_geom_torsion_atom_site_label_2
_geom_torsion_atom_site_label_3
_geom_torsion_atom_site_label_4
_geom_torsion
_geom_torsion_site_symmetry_1
_geom_torsion_site_symmetry_3
_geom_torsion_site_symmetry_4
_geom_torsion_publ_flag
B1 O B C -180.00 . . . no
B1 O B O1 0.02 . . . no
B O B1 O -0.00 . . 4_555 no
B O1 B C 180.00 4_555 . . no
B O1 B O -0.00 4_555 . . no
B C C4 C3 -180.00 . . . no
C4 C B O -180.00 . . . no
C1# C B O 0.00 . . . no
C1# C B O1 180.00 . . . no
C4 C C1# C1 -0.03 . . . no
B C C1# C1 -180.00 . . . no
C1# C C4 C3 0.00 . . . no
C4 C B O1 0.00 . . . no
C39 C1 C2 C3 -179.97 . . . no
C39 C1 C2 C2 0.02 . . 7_555 no
C2 C1 C1# C 0.00 . . . no
C39 C1 C1# C 179.98 . . . no
C1# C1 C2 C3 -0.00 . . . no
C1# C1 C2 C2 180.00 . . 7_555 no
C1# C1 C39 C40 180.00 . . 7_555 no
C2 C1 C39 C40 -0.03 . . 7_555 no
C1 C2 C2 C3 -0.00 . 7_555 7_555 no
C2 C2 C3 C40 -0.00 7_555 . . no
C1 C2 C2 C1 180.00 . 7_555 7_555 no
C1 C2 C3 C4 0.02 . . . no
C1 C2 C3 C40 179.98 . . . no
C2 C2 C3 C4 -180.00 7_555 . . no
C3 C2 C2 C3 -180.00 . 7_555 7_555 no
C3 C2 C2 C1 0.00 . 7_555 7_555 no
C2 C3 C4 C -0.00 . . . no
C4 C3 C40 C39 -180.00 . . 7_555 no
C40 C3 C4 C -180.00 . . . no
C2 C3 C40 C39 0.02 . . 7_555 no
C1 C39 C40 C3 0.03 . 7_555 7_555 no
C24 C23 C24 C25 -0.00 4_565 . . no
C23 C24 C25 C26 0.00 . . . no
C23 C24 C25 C35 -180.00 . . . no
C24 C25 C26 C25 -0.00 . . 4_565 no
C35 C25 C26 C25 -180.00 . . 4_565 no
